data_4328940
loop_
_publ_author_name
'Ana M. Felix'
'Diane A. Dickie'
'Ian S. Horne'
'Giang Page'
'Richard A. Kemp'

_publ_contact_author_address
;Department of Chemistry and Chemical Biology
University of New Mexico
Albuquerque, NM, 87131
;
_publ_contact_author_email rakemp@unm.edu
_publ_contact_author_name 'Kemp, Richard A.'
_publ_contact_author_phone 1-505-272-7609
_publ_section_title
;
 Addition of Aluminum and Gallium Species to Aromatic and
 Alkyl-Substituted 1,4-Diaza-1,3-butadiene Ligands
;
_journal_name_full 'Inorganic Chemistry'
_journal_page_first 4650
_journal_page_last 4662
_journal_paper_doi 10.1021/ic202583w
_journal_volume 51
_journal_year 2012
_chemical_formula_sum 'C20 H26 Al Cl N2'
_chemical_formula_weight 356.86
_space_group_IT_number 1
_symmetry_cell_setting triclinic
_symmetry_space_group_name_Hall 'P 1'
_symmetry_space_group_name_H-M 'P 1'
_atom_sites_solution_hydrogens geom
_atom_sites_solution_primary direct
_atom_sites_solution_secondary difmap
_audit_creation_method SHELXL-97
_cell_angle_alpha 77.792(3)
_cell_angle_beta 78.412(4)
_cell_angle_gamma 66.799(4)
_cell_formula_units_Z 2
_cell_length_a 8.3271(5)
_cell_length_b 10.0610(6)
_cell_length_c 13.4920(8)
_cell_measurement_reflns_used 5724
_cell_measurement_temperature 223(2)
_cell_measurement_theta_max 23.22
_cell_measurement_theta_min 2.68
_cell_volume 1006.71(11)
_computing_cell_refinement 'Bruker SAINT'
_computing_data_collection 'Bruker APEX2'
_computing_data_reduction 'Bruker SAINT'
_computing_molecular_graphics 'Bruker SHELXTL'
_computing_publication_material 'Bruker SHELXTL'
_computing_structure_refinement 'SHELXL-97 (Sheldrick, 2008)'
_computing_structure_solution 'SHELXS-97 (Sheldrick, 2008)'
_diffrn_ambient_temperature 223(2)
_diffrn_measured_fraction_theta_full 0.999
_diffrn_measured_fraction_theta_max 0.999
_diffrn_measurement_device_type 'Bruker APEX-II CCD'
_diffrn_measurement_method '\f and \w scans'
_diffrn_radiation_monochromator graphite
_diffrn_radiation_source 'fine-focus sealed tube'
_diffrn_radiation_type MoK\a
_diffrn_radiation_wavelength 0.71073
_diffrn_reflns_av_R_equivalents 0.0399
_diffrn_reflns_av_sigmaI/netI 0.0479
_diffrn_reflns_limit_h_max 10
_diffrn_reflns_limit_h_min -10
_diffrn_reflns_limit_k_max 12
_diffrn_reflns_limit_k_min -12
_diffrn_reflns_limit_l_max 16
_diffrn_reflns_limit_l_min -16
_diffrn_reflns_number 18509
_diffrn_reflns_theta_full 26.37
_diffrn_reflns_theta_max 26.37
_diffrn_reflns_theta_min 2.52
_exptl_absorpt_coefficient_mu 0.237
_exptl_absorpt_correction_T_max 0.9541
_exptl_absorpt_correction_T_min 0.8907
_exptl_absorpt_correction_type multi-scan
_exptl_absorpt_process_details 'Bruker, SADABS'
_exptl_crystal_colour colourless
_exptl_crystal_density_diffrn 1.177
_exptl_crystal_description triangular
_exptl_crystal_F_000 380
_exptl_crystal_size_max 0.50
_exptl_crystal_size_mid 0.20
_exptl_crystal_size_min 0.20
_refine_diff_density_max 0.527
_refine_diff_density_min -0.303
_refine_diff_density_rms 0.062
_refine_ls_abs_structure_details 'Flack H D (1983), Acta Cryst. A39, 876-881'
_refine_ls_abs_structure_Flack 0.00(7)
_refine_ls_extinction_method none
_refine_ls_goodness_of_fit_ref 1.044
_refine_ls_hydrogen_treatment constr
_refine_ls_matrix_type full
_refine_ls_number_parameters 445
_refine_ls_number_reflns 7209
_refine_ls_number_restraints 3
_refine_ls_restrained_S_all 1.044
_refine_ls_R_factor_all 0.0688
_refine_ls_R_factor_gt 0.0569
_refine_ls_shift/su_max 0.007
_refine_ls_shift/su_mean 0.000
_refine_ls_structure_factor_coef Fsqd
_refine_ls_weighting_details 'calc w=1/[\s^2^(Fo^2^)+(0.1082P)^2^+0.0455P] where P=(Fo^2^+2Fc^2^)/3'
_refine_ls_weighting_scheme calc
_refine_ls_wR_factor_gt 0.1503
_refine_ls_wR_factor_ref 0.1626
_reflns_number_gt 6044
_reflns_number_total 7209
_reflns_threshold_expression >2sigma(I)
_cod_data_source_file ic202583w_si_002_05.cif
_cod_data_source_block 4
_cod_depositor_comments
;
The following automatic conversions were performed:

data name '_iucr_refine_instruction_details' was replaced with
'_iucr_refine_instructions_details' as specified in the replacement
file 'data/replacement-values/replacement_tags.lst'.

Automatic conversion script
Id: cif_correct_tags 9268 2022-04-12 08:56:07Z antanas 
;
_cod_original_cell_volume 1006.71(10)
_cod_database_code 4328940

loop_
_symmetry_equiv_pos_as_xyz
'x, y, z'

loop_
_atom_site_label
_atom_site_type_symbol
_atom_site_fract_x
_atom_site_fract_y
_atom_site_fract_z
_atom_site_U_iso_or_equiv
_atom_site_adp_type
_atom_site_occupancy
_atom_site_symmetry_multiplicity
_atom_site_calc_flag
_atom_site_refinement_flags
Al1 Al 0.26307(13) 0.05511(10) 0.33896(8) 0.0415(2) Uani 1 1 d .
Al2 Al 0.71598(14) 0.83941(11) 0.81007(7) 0.0445(3) Uani 1 1 d .
Cl1 Cl 0.26033(14) 0.16551(11) 0.18398(8) 0.0665(3) Uani 1 1 d .
Cl2 Cl 0.98203(17) 0.72620(15) 0.74917(10) 0.0818(4) Uani 1 1 d .
N1 N 0.0606(4) 0.1722(3) 0.4263(2) 0.0393(6) Uani 1 1 d .
N2 N 0.1634(4) -0.0818(3) 0.3720(2) 0.0442(7) Uani 1 1 d .
N3 N 0.6683(4) 0.7389(3) 0.9477(2) 0.0376(6) Uani 1 1 d .
N4 N 0.6741(4) 0.9955(3) 0.8726(2) 0.0400(6) Uani 1 1 d .
C1 C 0.0151(5) 0.3198(4) 0.4460(3) 0.0500(9) Uani 1 1 d .
C2 C 0.0865(7) 0.3377(7) 0.5243(4) 0.0777(16) Uani 1 1 d .
C3 C 0.0310(12) 0.4845(11) 0.5431(7) 0.133(4) Uani 1 1 d .
H3 H 0.0759 0.5049 0.5943 0.160 Uiso 1 1 calc R
C4 C -0.0890(15) 0.5973(9) 0.4862(11) 0.165(6) Uani 1 1 d .
H4 H -0.1289 0.6930 0.5013 0.198 Uiso 1 1 calc R
C5 C -0.1487(12) 0.5716(7) 0.4098(7) 0.140(4) Uani 1 1 d .
H5 H -0.2274 0.6513 0.3717 0.168 Uiso 1 1 calc R
C6 C -0.1007(7) 0.4347(5) 0.3845(4) 0.0834(18) Uani 1 1 d .
C7 C -0.1666(8) 0.4020(9) 0.2989(4) 0.113(3) Uani 1 1 d .
H7A H -0.0669 0.3529 0.2514 0.170 Uiso 1 1 calc R
H7B H -0.2416 0.4927 0.2633 0.170 Uiso 1 1 calc R
H7C H -0.2333 0.3394 0.3274 0.170 Uiso 1 1 calc R
C8 C 0.2158(10) 0.2123(11) 0.5828(5) 0.120(3) Uani 1 1 d .
H8A H 0.2493 0.2472 0.6342 0.179 Uiso 1 1 calc R
H8B H 0.3196 0.1668 0.5364 0.179 Uiso 1 1 calc R
H8C H 0.1627 0.1412 0.6159 0.179 Uiso 1 1 calc R
C9 C 0.2166(5) -0.2224(4) 0.3412(3) 0.0507(9) Uani 1 1 d .
C10 C 0.1547(6) -0.2343(6) 0.2555(4) 0.0678(13) Uani 1 1 d .
C11 C 0.2079(9) -0.3736(8) 0.2283(5) 0.090(2) Uani 1 1 d .
H11 H 0.1685 -0.3846 0.1710 0.108 Uiso 1 1 calc R
C12 C 0.3161(12) -0.4935(8) 0.2837(8) 0.124(4) Uani 1 1 d .
H12 H 0.3508 -0.5855 0.2630 0.149 Uiso 1 1 calc R
C13 C 0.3747(8) -0.4845(6) 0.3670(6) 0.098(2) Uani 1 1 d .
H13 H 0.4480 -0.5696 0.4040 0.118 Uiso 1 1 calc R
C14 C 0.3257(6) -0.3460(5) 0.3995(4) 0.0674(12) Uani 1 1 d .
C15 C 0.3815(8) -0.3370(6) 0.4942(5) 0.0911(18) Uani 1 1 d .
H15A H 0.4330 -0.2625 0.4806 0.137 Uiso 1 1 calc R
H15B H 0.4682 -0.4307 0.5178 0.137 Uiso 1 1 calc R
H15C H 0.2801 -0.3117 0.5464 0.137 Uiso 1 1 calc R
C16 C 0.0332(8) -0.1034(7) 0.1974(4) 0.0899(17) Uani 1 1 d .
H16A H -0.0874 -0.0870 0.2284 0.135 Uiso 1 1 calc R
H16B H 0.0468 -0.1190 0.1271 0.135 Uiso 1 1 calc R
H16C H 0.0607 -0.0187 0.1986 0.135 Uiso 1 1 calc R
C17 C 0.0054(5) -0.0461(4) 0.4429(3) 0.0508(9) Uani 1 1 d .
H17A H 0.0226 -0.1184 0.5050 0.061 Uiso 1 1 calc R
H17B H -0.0908 -0.0486 0.4126 0.061 Uiso 1 1 calc R
C18 C -0.0425(5) 0.1030(4) 0.4697(3) 0.0437(8) Uani 1 1 d .
C19 C -0.2071(6) 0.1624(5) 0.5409(3) 0.0597(10) Uani 1 1 d .
H19A H -0.1807 0.1960 0.5958 0.090 Uiso 1 1 calc R
H19B H -0.2543 0.0863 0.5694 0.090 Uiso 1 1 calc R
H19C H -0.2932 0.2435 0.5039 0.090 Uiso 1 1 calc R
C20 C 0.4999(4) 0.0161(4) 0.3757(3) 0.0454(8) Uani 1 1 d .
H20A H 0.5059 -0.0291 0.4466 0.068 Uiso 1 1 calc R
H20B H 0.5186 0.1075 0.3664 0.068 Uiso 1 1 calc R
H20C H 0.5904 -0.0490 0.3320 0.068 Uiso 1 1 calc R
C21 C 0.6700(5) 0.5909(4) 0.9791(2) 0.0394(7) Uani 1 1 d .
C22 C 0.8229(5) 0.4808(4) 1.0101(3) 0.0438(8) Uani 1 1 d .
C23 C 0.8191(6) 0.3411(4) 1.0447(3) 0.0564(10) Uani 1 1 d .
H23 H 0.9206 0.2644 1.0661 0.068 Uiso 1 1 calc R
C24 C 0.6689(7) 0.3151(5) 1.0477(3) 0.0647(12) Uani 1 1 d .
H24 H 0.6678 0.2208 1.0725 0.078 Uiso 1 1 calc R
C25 C 0.5207(6) 0.4238(5) 1.0154(3) 0.0579(11) Uani 1 1 d .
H25 H 0.4198 0.4028 1.0165 0.069 Uiso 1 1 calc R
C26 C 0.5171(5) 0.5653(4) 0.9808(3) 0.0468(8) Uani 1 1 d .
C27 C 0.3533(6) 0.6872(6) 0.9459(4) 0.0679(12) Uani 1 1 d .
H27A H 0.3188 0.7662 0.9857 0.102 Uiso 1 1 calc R
H27B H 0.2587 0.6506 0.9556 0.102 Uiso 1 1 calc R
H27C H 0.3774 0.7231 0.8741 0.102 Uiso 1 1 calc R
C28 C 0.9864(6) 0.5103(5) 1.0082(4) 0.0571(9) Uani 1 1 d .
H28A H 1.0180 0.5561 0.9403 0.086 Uiso 1 1 calc R
H28B H 1.0819 0.4189 1.0256 0.086 Uiso 1 1 calc R
H28C H 0.9652 0.5750 1.0574 0.086 Uiso 1 1 calc R
C29 C 0.6707(5) 1.1386(4) 0.8318(2) 0.0407(7) Uani 1 1 d .
C30 C 0.5131(5) 1.2501(4) 0.8056(3) 0.0512(9) Uani 1 1 d .
C31 C 0.5169(8) 1.3881(5) 0.7619(3) 0.0675(13) Uani 1 1 d .
H31 H 0.4125 1.4634 0.7429 0.081 Uiso 1 1 calc R
C32 C 0.6662(8) 1.4162(5) 0.7463(3) 0.0726(14) Uani 1 1 d .
H32 H 0.6651 1.5099 0.7167 0.087 Uiso 1 1 calc R
C33 C 0.8225(8) 1.3060(5) 0.7743(3) 0.0728(15) Uani 1 1 d .
H33 H 0.9261 1.3263 0.7634 0.087 Uiso 1 1 calc R
C34 C 0.8272(5) 1.1661(4) 0.8181(3) 0.0518(9) Uani 1 1 d .
C35 C 0.9937(6) 1.0504(6) 0.8507(4) 0.0729(13) Uani 1 1 d .
H35A H 1.0035 1.0580 0.9196 0.109 Uiso 1 1 calc R
H35B H 1.0936 1.0631 0.8044 0.109 Uiso 1 1 calc R
H35C H 0.9921 0.9549 0.8494 0.109 Uiso 1 1 calc R
C36 C 0.3432(6) 1.2232(5) 0.8306(4) 0.0679(12) Uani 1 1 d .
H36A H 0.3519 1.1459 0.7949 0.102 Uiso 1 1 calc R
H36B H 0.2473 1.3120 0.8091 0.102 Uiso 1 1 calc R
H36C H 0.3209 1.1943 0.9037 0.102 Uiso 1 1 calc R
C37 C 0.6361(5) 0.9701(4) 0.9820(3) 0.0463(8) Uani 1 1 d .
H37A H 0.5215 1.0426 1.0041 0.056 Uiso 1 1 calc R
H37B H 0.7260 0.9812 1.0130 0.056 Uiso 1 1 calc R
C38 C 0.6329(4) 0.8202(4) 1.0173(2) 0.0387(7) Uani 1 1 d .
C39 C 0.5901(6) 0.7765(4) 1.1276(3) 0.0524(9) Uani 1 1 d .
H39A H 0.5005 0.7341 1.1383 0.079 Uiso 1 1 calc R
H39B H 0.5464 0.8616 1.1623 0.079 Uiso 1 1 calc R
H39C H 0.6952 0.7049 1.1549 0.079 Uiso 1 1 calc R
C40 C 0.5678(4) 0.8559(3) 0.7076(2) 0.0320(6) Uani 1 1 d .
H40A H 0.4473 0.8753 0.7399 0.048 Uiso 1 1 calc R
H40B H 0.6119 0.7652 0.6793 0.048 Uiso 1 1 calc R
H40C H 0.5714 0.9354 0.6532 0.048 Uiso 1 1 calc R

loop_
_atom_site_aniso_label
_atom_site_aniso_U_11
_atom_site_aniso_U_22
_atom_site_aniso_U_33
_atom_site_aniso_U_23
_atom_site_aniso_U_13
_atom_site_aniso_U_12
Al1 0.0437(5) 0.0340(5) 0.0449(5) -0.0092(4) 0.0051(4) -0.0158(4)
Al2 0.0651(7) 0.0332(5) 0.0360(5) -0.0099(4) 0.0034(4) -0.0213(5)
Cl1 0.0794(7) 0.0540(6) 0.0542(5) -0.0035(4) 0.0099(5) -0.0232(5)
Cl2 0.0806(8) 0.0781(8) 0.0758(7) -0.0290(6) 0.0181(6) -0.0223(7)
N1 0.0476(16) 0.0326(15) 0.0375(13) -0.0071(11) -0.0010(12) -0.0156(13)
N2 0.0509(17) 0.0354(16) 0.0457(15) -0.0114(12) 0.0063(13) -0.0186(14)
N3 0.0448(15) 0.0279(14) 0.0424(14) -0.0080(11) -0.0007(12) -0.0167(12)
N4 0.0525(17) 0.0331(14) 0.0378(14) -0.0080(11) 0.0014(12) -0.0215(13)
C1 0.058(2) 0.0346(19) 0.054(2) -0.0162(15) 0.0198(17) -0.0222(17)
C2 0.090(4) 0.099(4) 0.072(3) -0.049(3) 0.037(3) -0.068(3)
C3 0.161(7) 0.155(7) 0.143(6) -0.119(6) 0.103(6) -0.130(7)
C4 0.179(9) 0.060(4) 0.236(12) -0.082(6) 0.148(9) -0.078(5)
C5 0.153(7) 0.032(3) 0.157(7) -0.007(4) 0.106(6) -0.015(4)
C6 0.082(3) 0.042(2) 0.075(3) 0.001(2) 0.044(3) 0.000(2)
C7 0.083(4) 0.126(6) 0.060(3) 0.010(3) -0.002(3) 0.021(4)
C8 0.096(4) 0.201(9) 0.083(4) -0.066(5) -0.010(4) -0.056(5)
C9 0.054(2) 0.040(2) 0.062(2) -0.0180(17) 0.0170(17) -0.0282(18)
C10 0.075(3) 0.077(3) 0.068(3) -0.037(2) 0.022(2) -0.047(3)
C11 0.115(5) 0.093(4) 0.092(4) -0.055(3) 0.051(3) -0.079(4)
C12 0.144(6) 0.076(5) 0.165(7) -0.076(5) 0.095(6) -0.080(5)
C13 0.077(3) 0.040(3) 0.150(6) -0.017(3) 0.050(4) -0.021(2)
C14 0.058(2) 0.043(2) 0.086(3) -0.005(2) 0.016(2) -0.016(2)
C15 0.075(3) 0.067(3) 0.107(4) 0.023(3) -0.013(3) -0.019(3)
C16 0.102(4) 0.117(5) 0.073(3) -0.020(3) -0.017(3) -0.058(4)
C17 0.058(2) 0.043(2) 0.054(2) -0.0156(16) 0.0094(17) -0.0248(18)
C18 0.0508(19) 0.0399(19) 0.0411(16) -0.0087(14) 0.0051(14) -0.0214(16)
C19 0.067(3) 0.052(2) 0.064(2) -0.0211(18) 0.018(2) -0.032(2)
C20 0.0263(15) 0.049(2) 0.065(2) -0.0142(17) -0.0053(15) -0.0164(15)
C21 0.0511(19) 0.0342(18) 0.0364(15) -0.0078(13) -0.0024(14) -0.0195(15)
C22 0.056(2) 0.0319(17) 0.0408(17) -0.0085(13) -0.0038(15) -0.0125(16)
C23 0.082(3) 0.0309(19) 0.054(2) -0.0097(15) -0.0090(19) -0.0167(19)
C24 0.108(4) 0.039(2) 0.058(2) -0.0061(17) -0.006(2) -0.043(2)
C25 0.074(3) 0.062(3) 0.054(2) -0.0143(19) 0.000(2) -0.044(2)
C26 0.054(2) 0.050(2) 0.0434(18) -0.0077(15) -0.0035(15) -0.0275(18)
C27 0.056(2) 0.077(3) 0.078(3) -0.007(2) -0.007(2) -0.035(2)
C28 0.055(2) 0.047(2) 0.067(2) -0.0064(18) -0.0156(19) -0.0134(17)
C29 0.061(2) 0.0339(18) 0.0328(15) -0.0087(12) -0.0015(14) -0.0238(17)
C30 0.067(2) 0.039(2) 0.0457(19) -0.0121(15) -0.0123(17) -0.0132(18)
C31 0.106(4) 0.034(2) 0.049(2) -0.0058(16) -0.017(2) -0.009(2)
C32 0.124(4) 0.033(2) 0.057(2) -0.0044(18) 0.007(3) -0.035(3)
C33 0.115(4) 0.061(3) 0.062(2) -0.021(2) 0.027(3) -0.064(3)
C34 0.061(2) 0.054(2) 0.0462(19) -0.0109(17) 0.0093(17) -0.034(2)
C35 0.054(2) 0.077(3) 0.097(4) -0.024(3) -0.001(2) -0.033(2)
C36 0.055(2) 0.061(3) 0.085(3) -0.023(2) -0.020(2) -0.008(2)
C37 0.070(2) 0.0304(18) 0.0408(17) -0.0095(13) 0.0000(16) -0.0226(17)
C38 0.0476(18) 0.0303(16) 0.0392(16) -0.0103(13) 0.0006(14) -0.0158(14)
C39 0.079(3) 0.0350(19) 0.0434(19) -0.0086(15) 0.0004(18) -0.0238(19)
C40 0.0583(19) 0.0177(13) 0.0258(13) -0.0048(10) -0.0171(13) -0.0135(13)

loop_
_atom_type_symbol
_atom_type_description
_atom_type_scat_dispersion_real
_atom_type_scat_dispersion_imag
_atom_type_scat_source
C C 0.0033 0.0016 'International Tables Vol C Tables 4.2.6.8 and 6.1.1.4'
H H 0.0000 0.0000 'International Tables Vol C Tables 4.2.6.8 and 6.1.1.4'
N N 0.0061 0.0033 'International Tables Vol C Tables 4.2.6.8 and 6.1.1.4'
Al Al 0.0645 0.0514 'International Tables Vol C Tables 4.2.6.8 and 6.1.1.4'
Cl Cl 0.1484 0.1585 'International Tables Vol C Tables 4.2.6.8 and 6.1.1.4'

loop_
_geom_angle_atom_site_label_1
_geom_angle_atom_site_label_2
_geom_angle_atom_site_label_3
_geom_angle
N2 Al1 N1 85.93(12)
N2 Al1 C20 121.78(16)
N1 Al1 C20 115.77(15)
N2 Al1 Cl1 116.44(11)
N1 Al1 Cl1 109.51(9)
C20 Al1 Cl1 106.11(13)
N4 Al2 N3 85.98(12)
N4 Al2 C40 120.18(14)
N3 Al2 C40 117.21(13)
N4 Al2 Cl2 117.11(11)
N3 Al2 Cl2 108.61(10)
C40 Al2 Cl2 106.50(11)
C18 N1 C1 118.7(3)
C18 N1 Al1 112.1(2)
C1 N1 Al1 129.2(2)
C17 N2 C9 113.5(3)
C17 N2 Al1 115.1(2)
C9 N2 Al1 131.4(2)
C38 N3 C21 118.4(3)
C38 N3 Al2 112.3(2)
C21 N3 Al2 129.3(2)
C29 N4 C37 114.5(3)
C29 N4 Al2 131.1(2)
C37 N4 Al2 114.4(2)
C2 C1 C6 124.8(4)
C2 C1 N1 117.8(4)
C6 C1 N1 117.4(4)
C1 C2 C3 115.2(7)
C1 C2 C8 122.1(5)
C3 C2 C8 122.6(7)
C4 C3 C2 120.3(8)
C5 C4 C3 120.8(6)
C4 C5 C6 123.3(9)
C5 C6 C1 115.4(7)
C5 C6 C7 124.5(7)
C1 C6 C7 120.1(5)
C10 C9 C14 121.4(4)
C10 C9 N2 119.4(4)
C14 C9 N2 119.2(4)
C11 C10 C9 117.8(5)
C11 C10 C16 121.4(5)
C9 C10 C16 120.8(4)
C12 C11 C10 120.9(6)
C13 C12 C11 122.1(5)
C12 C13 C14 120.1(6)
C9 C14 C13 117.6(6)
C9 C14 C15 122.2(4)
C13 C14 C15 120.2(5)
N2 C17 C18 110.1(3)
N1 C18 C19 124.9(3)
N1 C18 C17 116.6(3)
C19 C18 C17 118.4(3)
C22 C21 C26 122.2(3)
C22 C21 N3 118.7(3)
C26 C21 N3 119.1(3)
C21 C22 C23 117.8(4)
C21 C22 C28 121.5(3)
C23 C22 C28 120.6(4)
C24 C23 C22 120.5(4)
C25 C24 C23 121.1(4)
C24 C25 C26 120.7(4)
C21 C26 C25 117.7(4)
C21 C26 C27 120.9(3)
C25 C26 C27 121.4(4)
C30 C29 C34 120.9(3)
C30 C29 N4 120.1(3)
C34 C29 N4 119.0(3)
C31 C30 C29 118.3(4)
C31 C30 C36 121.4(4)
C29 C30 C36 120.2(3)
C32 C31 C30 121.8(5)
C31 C32 C33 119.9(4)
C34 C33 C32 121.0(4)
C33 C34 C29 118.1(4)
C33 C34 C35 120.6(4)
C29 C34 C35 121.4(3)
N4 C37 C38 110.6(3)
N3 C38 C39 125.2(3)
N3 C38 C37 116.6(3)
C39 C38 C37 118.2(3)

loop_
_geom_bond_atom_site_label_1
_geom_bond_atom_site_label_2
_geom_bond_distance
Al1 N2 1.810(3)
Al1 N1 1.961(3)
Al1 C20 1.998(3)
Al1 Cl1 2.1502(14)
Al2 N4 1.820(3)
Al2 N3 1.964(3)
Al2 C40 1.972(3)
Al2 Cl2 2.1347(16)
N1 C18 1.289(4)
N1 C1 1.450(4)
N2 C17 1.430(5)
N2 C9 1.432(4)
N3 C38 1.288(4)
N3 C21 1.455(4)
N4 C29 1.419(4)
N4 C37 1.435(4)
C1 C2 1.385(7)
C1 C6 1.411(7)
C2 C3 1.425(9)
C2 C8 1.491(10)
C3 C4 1.386(15)
C4 C5 1.339(16)
C5 C6 1.372(10)
C6 C7 1.517(10)
C9 C10 1.401(6)
C9 C14 1.405(6)
C10 C11 1.399(7)
C10 C16 1.485(8)
C11 C12 1.364(12)
C12 C13 1.344(12)
C13 C14 1.428(8)
C14 C15 1.475(8)
C17 C18 1.497(5)
C18 C19 1.492(5)
C21 C22 1.389(5)
C21 C26 1.390(5)
C22 C23 1.395(5)
C22 C28 1.498(6)
C23 C24 1.366(7)
C24 C25 1.364(7)
C25 C26 1.392(5)
C26 C27 1.511(6)
C29 C30 1.402(5)
C29 C34 1.405(5)
C30 C31 1.400(6)
C30 C36 1.503(6)
C31 C32 1.347(8)
C32 C33 1.396(8)
C33 C34 1.395(6)
C34 C35 1.492(7)
C37 C38 1.492(4)
C38 C39 1.473(5)

loop_
_geom_torsion_atom_site_label_1
_geom_torsion_atom_site_label_2
_geom_torsion_atom_site_label_3
_geom_torsion_atom_site_label_4
_geom_torsion
N2 Al1 N1 C18 3.0(3)
C20 Al1 N1 C18 -120.5(3)
Cl1 Al1 N1 C18 119.6(2)
N2 Al1 N1 C1 -176.5(3)
C20 Al1 N1 C1 60.0(3)
Cl1 Al1 N1 C1 -59.8(3)
N1 Al1 N2 C17 -2.8(3)
C20 Al1 N2 C17 115.2(3)
Cl1 Al1 N2 C17 -112.5(3)
N1 Al1 N2 C9 178.7(4)
C20 Al1 N2 C9 -63.3(4)
Cl1 Al1 N2 C9 68.9(4)
N4 Al2 N3 C38 -0.7(3)
C40 Al2 N3 C38 -122.7(2)
Cl2 Al2 N3 C38 116.6(2)
N4 Al2 N3 C21 -180.0(3)
C40 Al2 N3 C21 58.0(3)
Cl2 Al2 N3 C21 -62.7(3)
N3 Al2 N4 C29 -177.4(3)
C40 Al2 N4 C29 -58.1(4)
Cl2 Al2 N4 C29 73.7(3)
N3 Al2 N4 C37 1.8(3)
C40 Al2 N4 C37 121.1(3)
Cl2 Al2 N4 C37 -107.1(2)
C18 N1 C1 C2 93.6(4)
Al1 N1 C1 C2 -87.0(4)
C18 N1 C1 C6 -85.7(4)
Al1 N1 C1 C6 93.7(4)
C6 C1 C2 C3 1.9(6)
N1 C1 C2 C3 -177.3(4)
C6 C1 C2 C8 -176.6(5)
N1 C1 C2 C8 4.2(6)
C1 C2 C3 C4 1.2(7)
C8 C2 C3 C4 179.7(6)
C2 C3 C4 C5 -3.0(10)
C3 C4 C5 C6 1.8(11)
C4 C5 C6 C1 1.2(8)
C4 C5 C6 C7 179.7(6)
C2 C1 C6 C5 -3.1(6)
N1 C1 C6 C5 176.2(4)
C2 C1 C6 C7 178.3(4)
N1 C1 C6 C7 -2.4(6)
C17 N2 C9 C10 89.9(4)
Al1 N2 C9 C10 -91.6(4)
C17 N2 C9 C14 -88.3(4)
Al1 N2 C9 C14 90.3(4)
C14 C9 C10 C11 -1.2(6)
N2 C9 C10 C11 -179.4(3)
C14 C9 C10 C16 177.3(4)
N2 C9 C10 C16 -0.8(6)
C9 C10 C11 C12 0.2(7)
C16 C10 C11 C12 -178.4(5)
C10 C11 C12 C13 0.8(8)
C11 C12 C13 C14 -0.8(8)
C10 C9 C14 C13 1.3(6)
N2 C9 C14 C13 179.4(3)
C10 C9 C14 C15 -175.4(4)
N2 C9 C14 C15 2.7(6)
C12 C13 C14 C9 -0.3(7)
C12 C13 C14 C15 176.5(5)
C9 N2 C17 C18 -179.1(3)
Al1 N2 C17 C18 2.1(4)
C1 N1 C18 C19 -0.8(5)
Al1 N1 C18 C19 179.7(3)
C1 N1 C18 C17 177.0(3)
Al1 N1 C18 C17 -2.5(4)
N2 C17 C18 N1 0.4(5)
N2 C17 C18 C19 178.3(4)
C38 N3 C21 C22 -84.7(4)
Al2 N3 C21 C22 94.5(3)
C38 N3 C21 C26 92.8(4)
Al2 N3 C21 C26 -88.0(4)
C26 C21 C22 C23 -0.6(5)
N3 C21 C22 C23 176.8(3)
C26 C21 C22 C28 -179.7(3)
N3 C21 C22 C28 -2.3(5)
C21 C22 C23 C24 -0.1(5)
C28 C22 C23 C24 179.0(4)
C22 C23 C24 C25 1.2(6)
C23 C24 C25 C26 -1.7(6)
C22 C21 C26 C25 0.2(5)
N3 C21 C26 C25 -177.2(3)
C22 C21 C26 C27 -179.6(3)
N3 C21 C26 C27 3.0(5)
C24 C25 C26 C21 0.9(5)
C24 C25 C26 C27 -179.3(4)
C37 N4 C29 C30 -89.3(4)
Al2 N4 C29 C30 89.9(4)
C37 N4 C29 C34 90.9(4)
Al2 N4 C29 C34 -89.9(4)
C34 C29 C30 C31 2.3(5)
N4 C29 C30 C31 -177.5(3)
C34 C29 C30 C36 -173.8(3)
N4 C29 C30 C36 6.4(5)
C29 C30 C31 C32 -1.1(6)
C36 C30 C31 C32 174.9(4)
C30 C31 C32 C33 -0.2(7)
C31 C32 C33 C34 0.2(7)
C32 C33 C34 C29 1.0(6)
C32 C33 C34 C35 -178.0(4)
C30 C29 C34 C33 -2.2(5)
N4 C29 C34 C33 177.6(3)
C30 C29 C34 C35 176.8(4)
N4 C29 C34 C35 -3.4(5)
C29 N4 C37 C38 176.9(3)
Al2 N4 C37 C38 -2.5(4)
C21 N3 C38 C39 -1.1(5)
Al2 N3 C38 C39 179.5(3)
C21 N3 C38 C37 178.8(3)
Al2 N3 C38 C37 -0.6(4)
N4 C37 C38 N3 1.9(5)
N4 C37 C38 C39 -178.1(3)
